data_2210584
loop_
_publ_author_name
'Xiu-Ling Liu'

_publ_section_title
;
 Diphenylmethyl 3-azido-1,1-dioxocephalosporanate benzene solvate
;
_journal_coeditor_code EZ2032
_journal_issue 10
_journal_name_full 'Acta Crystallographica Section E'
_journal_page_first o4431
_journal_page_last o4432
_journal_paper_doi 10.1107/S1600536806036439
_journal_volume 62
_journal_year 2006
_chemical_formula_iupac 'C21 H20 N4 O5 S, C6 H6'
_chemical_formula_moiety 'C21 H20 N4 O5 S, C6 H6'
_chemical_formula_sum 'C27 H26 N4 O5 S'
_chemical_formula_weight 518.58
_chemical_name_systematic
;
Diphenylmethyl 3-azido-1,1-dioxocephalosporanate benzene solvate
;
_space_group_IT_number 4
_symmetry_cell_setting monoclinic
_symmetry_space_group_name_Hall 'P 2yb'
_symmetry_space_group_name_H-M 'P 1 21 1'
_atom_sites_solution_hydrogens geom
_atom_sites_solution_primary direct
_atom_sites_solution_secondary difmap
_cell_angle_alpha 90.00
_cell_angle_beta 95.374(3)
_cell_angle_gamma 90.00
_cell_formula_units_Z 2
_cell_length_a 8.9971(17)
_cell_length_b 10.3052(19)
_cell_length_c 13.954(3)
_cell_measurement_reflns_used 4488
_cell_measurement_temperature 113(2)
_cell_measurement_theta_max 28.7
_cell_measurement_theta_min 1.5
_cell_volume 1288.1(4)
_computing_cell_refinement CrystalClear
_computing_data_collection 'CrystalClear (Rigaku/MSC, 2005)'
_computing_data_reduction CrystalClear
_computing_molecular_graphics 'SHELXTL (Bruker, 1997)'
_computing_publication_material 'CrystalStructure (Rigaku/MSC, 2005)'
_computing_structure_refinement 'SHELXL97 (Sheldrick, 1997)'
_computing_structure_solution 'SHELXS97 (Sheldrick, 1997)'
_diffrn_ambient_temperature 113(2)
_diffrn_detector_area_resol_mean 7.31
_diffrn_measured_fraction_theta_full 0.999
_diffrn_measured_fraction_theta_max 0.999
_diffrn_measurement_device_type 'Rigaku Saturn'
_diffrn_measurement_method \w
_diffrn_radiation_monochromator confocal
_diffrn_radiation_source 'rotating anode'
_diffrn_radiation_type MoK\a
_diffrn_radiation_wavelength 0.71070
_diffrn_reflns_av_R_equivalents 0.045
_diffrn_reflns_av_sigmaI/netI 0.077
_diffrn_reflns_limit_h_max 12
_diffrn_reflns_limit_h_min -11
_diffrn_reflns_limit_k_max 13
_diffrn_reflns_limit_k_min -13
_diffrn_reflns_limit_l_max 18
_diffrn_reflns_limit_l_min -18
_diffrn_reflns_number 17106
_diffrn_reflns_theta_full 28.7
_diffrn_reflns_theta_max 28.7
_diffrn_reflns_theta_min 1.5
_diffrn_standards_number 0
_exptl_absorpt_coefficient_mu 0.171
_exptl_absorpt_correction_T_max 0.971
_exptl_absorpt_correction_T_min 0.947
_exptl_absorpt_correction_type multi-scan
_exptl_absorpt_process_details '(Jacobson, 1998)'
_exptl_crystal_colour colorless
_exptl_crystal_density_diffrn 1.337
_exptl_crystal_density_method 'not measured'
_exptl_crystal_description block
_exptl_crystal_F_000 544
_exptl_crystal_size_max 0.32
_exptl_crystal_size_mid 0.20
_exptl_crystal_size_min 0.14
_refine_diff_density_max 0.30
_refine_diff_density_min -0.27
_refine_ls_abs_structure_details 'Flack (1983)'
_refine_ls_abs_structure_Flack 0.02(5)
_refine_ls_extinction_coef 0.067(2)
_refine_ls_extinction_expression Fc^*^=kFc[1+0.001xFc^2^\l^3^/sin(2\q)]^-1/4^
_refine_ls_extinction_method SHELXL97
_refine_ls_goodness_of_fit_ref 0.96
_refine_ls_hydrogen_treatment constr
_refine_ls_matrix_type full
_refine_ls_number_parameters 337
_refine_ls_number_reflns 6459
_refine_ls_number_restraints 1
_refine_ls_restrained_S_all 0.96
_refine_ls_R_factor_all 0.042
_refine_ls_R_factor_gt 0.032
_refine_ls_shift/su_max 0.001
_refine_ls_shift/su_mean 0.000
_refine_ls_structure_factor_coef Fsqd
_refine_ls_weighting_details 'calc w=1/[\s^2^(Fo^2^)+(0.0416P)^2^] where P=(Fo^2^+2Fc^2^)/3'
_refine_ls_weighting_scheme calc
_refine_ls_wR_factor_gt 0.069
_refine_ls_wR_factor_ref 0.083
_reflns_number_gt 4755
_reflns_number_total 6459
_reflns_threshold_expression I>2\s(I)
_cod_data_source_file ez2032.cif
_cod_data_source_block I
_cod_original_sg_symbol_H-M 'P 21'
_cod_database_code 2210584
_cod_database_fobs_code 2210584

loop_
_symmetry_equiv_pos_as_xyz
'x, y, z'
'-x, y+1/2, -z'

loop_
_atom_site_type_symbol
_atom_site_label
_atom_site_fract_x
_atom_site_fract_y
_atom_site_fract_z
_atom_site_U_iso_or_equiv
_atom_site_adp_type
_atom_site_calc_flag
_atom_site_refinement_flags
_atom_site_occupancy
S S1 0.35063(5) 0.34826(4) 0.60314(3) 0.01672(11) Uani d . 1
O O1 0.24143(14) 0.75992(13) 0.55496(10) 0.0229(3) Uani d . 1
O O2 0.33065(15) 0.23296(13) 0.65849(10) 0.0234(3) Uani d . 1
O O3 0.28116(12) 0.35643(14) 0.50579(8) 0.0211(3) Uani d . 1
O O4 0.57154(14) 0.51673(13) 0.80289(9) 0.0228(3) Uani d . 1
O O5 0.73389(13) 0.66953(12) 0.76301(8) 0.0175(3) Uani d . 1
N N1 0.37455(15) 0.60149(14) 0.64978(10) 0.0149(3) Uani d . 1
N N2 0.51162(16) 0.56208(14) 0.48223(10) 0.0162(3) Uani d . 1
N N3 0.53063(16) 0.49582(15) 0.41019(11) 0.0176(3) Uani d . 1
N N4 0.5373(2) 0.44575(17) 0.33845(12) 0.0279(4) Uani d . 1
C C1 0.25232(18) 0.66138(19) 0.60101(13) 0.0179(4) Uani d . 1
C C2 0.1485(2) 0.55310(18) 0.62841(13) 0.0193(4) Uani d . 1
H H2A 0.0954 0.5075 0.5729 0.023 Uiso calc R 1
H H2B 0.0793 0.5787 0.6762 0.023 Uiso calc R 1
C C3 0.29225(18) 0.48423(17) 0.67192(13) 0.0157(4) Uani d . 1
H H3 0.2934 0.4662 0.7424 0.019 Uiso calc R 1
C C4 0.54544(19) 0.37798(17) 0.60084(13) 0.0163(4) Uani d . 1
H H4A 0.5957 0.3565 0.6650 0.020 Uiso calc R 1
H H4B 0.5842 0.3175 0.5540 0.020 Uiso calc R 1
C C5 0.59091(19) 0.51705(17) 0.57485(12) 0.0148(4) Uani d . 1
C C6 0.53447(19) 0.61664(17) 0.64678(12) 0.0147(4) Uani d . 1
H H6 0.5560 0.7065 0.6248 0.018 Uiso calc R 1
C C7 0.61197(19) 0.59549(17) 0.74693(12) 0.0166(4) Uani d . 1
C C8 0.76014(18) 0.52379(19) 0.57158(13) 0.0186(4) Uani d . 1
H H8A 0.7891 0.4705 0.5182 0.022 Uiso calc R 1
H H8B 0.8098 0.4912 0.6323 0.022 Uiso calc R 1
H H8C 0.7900 0.6140 0.5621 0.022 Uiso calc R 1
C C9 0.82478(18) 0.64436(18) 0.85411(12) 0.0160(4) Uani d . 1
H H9 0.8370 0.5484 0.8620 0.019 Uiso calc R 1
C C10 0.74513(18) 0.69596(18) 0.93742(13) 0.0175(4) Uani d . 1
C C11 0.7290(2) 0.61692(19) 1.01652(13) 0.0220(4) Uani d . 1
H H11 0.7693 0.5316 1.0185 0.026 Uiso calc R 1
C C12 0.6544(2) 0.6619(2) 1.09244(14) 0.0290(5) Uani d . 1
H H12 0.6450 0.6080 1.1467 0.035 Uiso calc R 1
C C13 0.5942(2) 0.7842(2) 1.08929(15) 0.0284(5) Uani d . 1
H H13 0.5422 0.8144 1.1412 0.034 Uiso calc R 1
C C14 0.6087(2) 0.8637(2) 1.01117(14) 0.0292(5) Uani d . 1
H H14 0.5657 0.9480 1.0090 0.035 Uiso calc R 1
C C15 0.6859(2) 0.82081(19) 0.93568(14) 0.0258(5) Uani d . 1
H H15 0.6984 0.8766 0.8828 0.031 Uiso calc R 1
C C16 0.9761(2) 0.70315(18) 0.84453(12) 0.0174(4) Uani d . 1
C C17 1.1029(2) 0.64149(19) 0.88763(13) 0.0213(4) Uani d . 1
H H17 1.0929 0.5631 0.9223 0.026 Uiso calc R 1
C C18 1.2436(2) 0.6934(2) 0.88037(13) 0.0240(4) Uani d . 1
H H18 1.3294 0.6507 0.9101 0.029 Uiso calc R 1
C C19 1.2592(2) 0.8073(2) 0.82982(14) 0.0249(5) Uani d . 1
H H19 1.3556 0.8431 0.8253 0.030 Uiso calc R 1
C C20 1.1346(2) 0.8691(2) 0.78593(14) 0.0258(4) Uani d . 1
H H20 1.1456 0.9467 0.7505 0.031 Uiso calc R 1
C C21 0.9927(2) 0.81767(18) 0.79348(14) 0.0248(4) Uani d . 1
H H21 0.9072 0.8609 0.7637 0.030 Uiso calc R 1
C C22 1.0675(2) 0.7631(2) 0.14501(17) 0.0367(5) Uani d . 1
H H22 1.0240 0.8065 0.0892 0.044 Uiso calc R 1
C C25 1.1926(2) 0.6362(2) 0.30754(16) 0.0336(5) Uani d . 1
H H25 1.2356 0.5922 0.3632 0.040 Uiso calc R 1
C C23 1.2086(2) 0.7103(2) 0.14592(15) 0.0335(5) Uani d . 1
H H23 1.2628 0.7177 0.0910 0.040 Uiso calc R 1
C C26 1.0521(2) 0.6900(3) 0.30656(18) 0.0405(6) Uani d . 1
H H26 0.9983 0.6839 0.3618 0.049 Uiso calc R 1
C C24 1.2705(2) 0.6466(2) 0.22734(15) 0.0325(5) Uani d . 1
H H24 1.3674 0.6097 0.2280 0.039 Uiso calc R 1
C C27 0.9901(3) 0.7525(2) 0.22512(18) 0.0418(6) Uani d . 1
H H27 0.8929 0.7888 0.2243 0.050 Uiso calc R 1

loop_
_atom_site_aniso_label
_atom_site_aniso_U_11
_atom_site_aniso_U_22
_atom_site_aniso_U_33
_atom_site_aniso_U_12
_atom_site_aniso_U_13
_atom_site_aniso_U_23
S1 0.0164(2) 0.0160(2) 0.0185(2) -0.00237(19) 0.00503(16) -0.00194(19)
O1 0.0212(7) 0.0226(8) 0.0251(7) 0.0030(6) 0.0032(6) 0.0049(6)
O2 0.0282(7) 0.0167(7) 0.0270(7) -0.0026(6) 0.0122(6) 0.0017(6)
O3 0.0191(6) 0.0254(7) 0.0186(6) -0.0043(6) -0.0001(5) -0.0055(6)
O4 0.0254(7) 0.0251(8) 0.0174(6) -0.0068(6) -0.0003(5) 0.0038(6)
O5 0.0178(6) 0.0191(7) 0.0149(6) -0.0045(5) -0.0023(5) 0.0009(5)
N1 0.0150(8) 0.0141(8) 0.0158(7) -0.0009(6) 0.0031(6) -0.0002(6)
N2 0.0193(7) 0.0173(8) 0.0123(7) 0.0022(6) 0.0024(6) -0.0002(6)
N3 0.0186(8) 0.0167(8) 0.0173(8) 0.0016(6) 0.0004(6) 0.0028(6)
N4 0.0418(11) 0.0229(10) 0.0185(8) 0.0071(8) 0.0006(8) -0.0026(7)
C1 0.0145(8) 0.0205(10) 0.0190(9) 0.0024(8) 0.0035(7) -0.0058(8)
C2 0.0151(9) 0.0210(10) 0.0222(9) 0.0007(7) 0.0041(7) -0.0018(8)
C3 0.0154(9) 0.0150(9) 0.0175(9) -0.0030(7) 0.0062(7) -0.0024(7)
C4 0.0154(8) 0.0175(10) 0.0163(8) 0.0007(7) 0.0030(7) 0.0002(7)
C5 0.0141(8) 0.0167(9) 0.0135(8) -0.0005(7) -0.0001(7) 0.0007(7)
C6 0.0138(8) 0.0159(9) 0.0144(8) -0.0022(7) 0.0015(7) -0.0012(7)
C7 0.0157(9) 0.0167(9) 0.0173(9) 0.0000(7) 0.0009(7) -0.0020(7)
C8 0.0139(9) 0.0204(10) 0.0216(9) 0.0004(7) 0.0026(7) -0.0013(8)
C9 0.0178(9) 0.0160(9) 0.0134(8) 0.0009(7) -0.0034(7) 0.0000(7)
C10 0.0129(8) 0.0213(10) 0.0176(9) -0.0013(7) -0.0022(7) -0.0032(7)
C11 0.0239(10) 0.0221(11) 0.0201(9) 0.0023(8) 0.0025(8) -0.0015(8)
C12 0.0304(11) 0.0383(13) 0.0189(9) -0.0001(10) 0.0064(8) -0.0016(9)
C13 0.0221(10) 0.0385(13) 0.0248(10) 0.0009(9) 0.0038(8) -0.0151(9)
C14 0.0270(10) 0.0268(12) 0.0333(11) 0.0071(10) -0.0001(8) -0.0101(10)
C15 0.0270(10) 0.0242(12) 0.0257(10) 0.0021(8) -0.0005(8) -0.0020(8)
C16 0.0176(9) 0.0208(10) 0.0137(9) -0.0017(7) 0.0013(7) -0.0040(7)
C17 0.0221(9) 0.0228(11) 0.0190(9) 0.0039(8) 0.0021(8) 0.0038(8)
C18 0.0151(9) 0.0365(12) 0.0197(9) 0.0051(8) -0.0017(7) 0.0001(9)
C19 0.0184(10) 0.0358(12) 0.0208(9) -0.0067(8) 0.0039(8) -0.0061(8)
C20 0.0247(10) 0.0230(11) 0.0300(10) -0.0045(9) 0.0035(8) 0.0026(9)
C21 0.0227(10) 0.0231(12) 0.0281(10) -0.0002(8) -0.0004(8) 0.0015(8)
C22 0.0360(13) 0.0347(13) 0.0369(13) 0.0034(10) -0.0108(10) -0.0016(10)
C25 0.0314(12) 0.0407(14) 0.0280(11) -0.0055(10) -0.0008(9) -0.0029(10)
C23 0.0286(11) 0.0461(14) 0.0257(11) -0.0039(10) 0.0016(9) -0.0049(10)
C26 0.0306(12) 0.0533(16) 0.0389(13) -0.0064(11) 0.0099(10) -0.0154(12)
C24 0.0212(10) 0.0448(13) 0.0308(11) 0.0029(10) -0.0013(9) -0.0089(10)
C27 0.0269(12) 0.0487(16) 0.0491(15) 0.0088(11) -0.0007(11) -0.0160(12)

loop_
_atom_type_symbol
_atom_type_description
_atom_type_scat_dispersion_real
_atom_type_scat_dispersion_imag
_atom_type_scat_source
C C 0.0033 0.0016 'International Tables Vol C Tables 4.2.6.8 and 6.1.1.4'
H H 0.0000 0.0000 'International Tables Vol C Tables 4.2.6.8 and 6.1.1.4'
N N 0.0061 0.0033 'International Tables Vol C Tables 4.2.6.8 and 6.1.1.4'
O O 0.0106 0.0060 'International Tables Vol C Tables 4.2.6.8 and 6.1.1.4'
S S 0.1246 0.1234 'International Tables Vol C Tables 4.2.6.8 and 6.1.1.4'

loop_
_geom_angle_atom_site_label_1
_geom_angle_atom_site_label_2
_geom_angle_atom_site_label_3
_geom_angle
_geom_angle_publ_flag
O2 S1 O3 119.27(8) no
O2 S1 C4 108.93(8) no
O3 S1 C4 108.23(7) no
O2 S1 C3 107.39(8) no
O3 S1 C3 109.47(8) no
C4 S1 C3 102.23(8) ?
C7 O5 C9 115.20(13) ?
C1 N1 C6 133.03(15) ?
C1 N1 C3 94.44(13) ?
C6 N1 C3 128.06(13) ?
N3 N2 C5 116.12(14) ?
N4 N3 N2 171.79(19) ?
O1 C1 N1 131.44(16) ?
O1 C1 C2 136.96(16) ?
N1 C1 C2 91.59(14) ?
C1 C2 C3 85.69(13) ?
C1 C2 H2A 114.4 ?
C3 C2 H2A 114.4 ?
C1 C2 H2B 114.4 ?
C3 C2 H2B 114.4 ?
H2A C2 H2B 111.5 ?
N1 C3 C2 87.68(13) ?
N1 C3 S1 110.51(11) ?
C2 C3 S1 114.93(13) ?
N1 C3 H3 113.7 no
C2 C3 H3 113.7 ?
S1 C3 H3 113.7 ?
C5 C4 S1 116.53(12) ?
C5 C4 H4A 108.2 ?
S1 C4 H4A 108.2 ?
C5 C4 H4B 108.2 ?
S1 C4 H4B 108.2 ?
H4A C4 H4B 107.3 ?
N2 C5 C8 110.92(13) ?
N2 C5 C4 112.15(14) ?
C8 C5 C4 109.63(14) ?
N2 C5 C6 101.28(13) ?
C8 C5 C6 112.08(14) ?
C4 C5 C6 110.60(13) ?
N1 C6 C7 109.22(14) ?
N1 C6 C5 109.41(13) no
C7 C6 C5 110.50(14) ?
N1 C6 H6 109.2 no
C7 C6 H6 109.2 ?
C5 C6 H6 109.2 ?
O4 C7 O5 124.59(16) ?
O4 C7 C6 123.53(16) ?
O5 C7 C6 111.79(15) ?
C5 C8 H8A 109.5 ?
C5 C8 H8B 109.5 ?
H8A C8 H8B 109.5 ?
C5 C8 H8C 109.5 ?
H8A C8 H8C 109.5 ?
H8B C8 H8C 109.5 ?
O5 C9 C16 106.65(13) ?
O5 C9 C10 109.67(13) ?
C16 C9 C10 114.97(14) ?
O5 C9 H9 108.5 ?
C16 C9 H9 108.5 ?
C10 C9 H9 108.5 ?
C11 C10 C15 119.15(17) ?
C11 C10 C9 119.65(16) ?
C15 C10 C9 121.19(17) ?
C12 C11 C10 120.32(19) ?
C12 C11 H11 119.8 ?
C10 C11 H11 119.8 ?
C13 C12 C11 120.1(2) ?
C13 C12 H12 120.0 ?
C11 C12 H12 120.0 ?
C12 C13 C14 120.31(19) ?
C12 C13 H13 119.8 ?
C14 C13 H13 119.8 ?
C13 C14 C15 120.1(2) ?
C13 C14 H14 119.9 ?
C15 C14 H14 119.9 ?
C14 C15 C10 119.96(19) ?
C14 C15 H15 120.0 ?
C10 C15 H15 120.0 ?
C17 C16 C21 118.96(17) ?
C17 C16 C9 119.24(17) ?
C21 C16 C9 121.80(17) ?
C18 C17 C16 120.60(18) ?
C18 C17 H17 119.7 ?
C16 C17 H17 119.7 ?
C19 C18 C17 120.08(18) ?
C19 C18 H18 120.0 ?
C17 C18 H18 120.0 ?
C20 C19 C18 120.03(18) ?
C20 C19 H19 120.0 ?
C18 C19 H19 120.0 ?
C19 C20 C21 120.13(19) ?
C19 C20 H20 119.9 ?
C21 C20 H20 119.9 ?
C16 C21 C20 120.20(18) ?
C16 C21 H21 119.9 ?
C20 C21 H21 119.9 ?
C27 C22 C23 119.8(2) ?
C27 C22 H22 120.1 ?
C23 C22 H22 120.1 ?
C24 C25 C26 119.7(2) ?
C24 C25 H25 120.1 ?
C26 C25 H25 120.1 ?
C22 C23 C24 119.6(2) ?
C22 C23 H23 120.2 ?
C24 C23 H23 120.2 ?
C27 C26 C25 119.7(2) ?
C27 C26 H26 120.1 ?
C25 C26 H26 120.1 ?
C25 C24 C23 120.4(2) ?
C25 C24 H24 119.8 ?
C23 C24 H24 119.8 ?
C22 C27 C26 120.7(2) ?
C22 C27 H27 119.7 ?
C26 C27 H27 119.7 ?

loop_
_geom_bond_atom_site_label_1
_geom_bond_atom_site_label_2
_geom_bond_distance
_geom_bond_publ_flag
S1 O2 1.4377(14) ?
S1 O3 1.4437(12) ?
S1 C4 1.7825(18) no
S1 C3 1.8041(18) no
O1 C1 1.201(2) ?
O4 C7 1.206(2) ?
O5 C7 1.338(2) ?
O5 C9 1.469(2) ?
N1 C1 1.383(2) no
N1 C6 1.452(2) no
N1 C3 1.465(2) no
N2 N3 1.240(2) ?
N2 C5 1.491(2) ?
N3 N4 1.133(2) ?
C1 C2 1.527(3) ?
C2 C3 1.549(3) ?
C2 H2A 0.9900 ?
C2 H2B 0.9900 ?
C3 H3 1.0000 ?
C4 C5 1.543(2) ?
C4 H4A 0.9900 ?
C4 H4B 0.9900 ?
C5 C8 1.529(2) ?
C5 C6 1.554(2) ?
C6 C7 1.518(2) ?
C6 H6 1.0000 ?
C8 H8A 0.9800 ?
C8 H8B 0.9800 ?
C8 H8C 0.9800 ?
C9 C16 1.507(2) ?
C9 C10 1.518(2) ?
C9 H9 1.0000 ?
C10 C11 1.390(3) ?
C10 C15 1.392(3) ?
C11 C12 1.386(3) ?
C11 H11 0.9500 ?
C12 C13 1.371(3) ?
C12 H12 0.9500 ?
C13 C14 1.379(3) ?
C13 H13 0.9500 ?
C14 C15 1.388(3) ?
C14 H14 0.9500 ?
C15 H15 0.9500 ?
C16 C17 1.392(3) ?
C16 C21 1.394(3) ?
C17 C18 1.387(3) ?
C17 H17 0.9500 ?
C18 C19 1.383(3) ?
C18 H18 0.9500 ?
C19 C20 1.381(3) ?
C19 H19 0.9500 ?
C20 C21 1.395(3) ?
C20 H20 0.9500 ?
C21 H21 0.9500 ?
C22 C27 1.376(3) ?
C22 C23 1.379(3) ?
C22 H22 0.9500 ?
C25 C24 1.379(3) ?
C25 C26 1.379(3) ?
C25 H25 0.9500 ?
C23 C24 1.384(3) ?
C23 H23 0.9500 ?
C26 C27 1.378(4) ?
C26 H26 0.9500 ?
C24 H24 0.9500 ?
C27 H27 0.9500 ?

loop_
_geom_hbond_atom_site_label_D
_geom_hbond_atom_site_label_H
_geom_hbond_atom_site_label_A
_geom_hbond_site_symmetry_A
_geom_hbond_distance_DH
_geom_hbond_distance_HA
_geom_hbond_distance_DA
_geom_hbond_angle_DHA
C4 H4B O1 2_646 0.99 2.36 3.266(2) 151.7
C8 H8A O1 2_646 0.98 2.40 3.242(2) 143.2
C13 H13 O4 2_657 0.95 2.48 3.263(2) 139.6

loop_
_geom_torsion_atom_site_label_1
_geom_torsion_atom_site_label_2
_geom_torsion_atom_site_label_3
_geom_torsion_atom_site_label_4
_geom_torsion
_geom_torsion_publ_flag
C5 N2 N3 N4 -18E1(10) no
C6 N1 C1 O1 -16.1(3) ?
C3 N1 C1 O1 -172.8(2) no
C6 N1 C1 C2 162.85(17) no
C3 N1 C1 C2 6.15(13) ?
O1 C1 C2 C3 173.0(2) ?
N1 C1 C2 C3 -5.81(13) ?
C1 N1 C3 C2 -6.06(13) ?
C6 N1 C3 C2 -164.52(16) ?
C1 N1 C3 S1 109.74(13) ?
C6 N1 C3 S1 -48.7(2) ?
C1 C2 C3 N1 5.49(12) ?
C1 C2 C3 S1 -106.09(13) ?
O2 S1 C3 N1 150.94(12) ?
O3 S1 C3 N1 -78.21(13) ?
C4 S1 C3 N1 36.38(14) ?
O2 S1 C3 C2 -111.81(13) ?
O3 S1 C3 C2 19.04(15) ?
C4 S1 C3 C2 133.63(13) ?
O2 S1 C4 C5 -160.62(12) ?
O3 S1 C4 C5 68.31(15) ?
C3 S1 C4 C5 -47.19(14) ?
N3 N2 C5 C8 63.9(2) ?
N3 N2 C5 C4 -59.10(19) ?
N3 N2 C5 C6 -177.03(14) ?
S1 C4 C5 N2 -53.68(17) ?
S1 C4 C5 C8 -177.35(12) no
S1 C4 C5 C6 58.57(17) ?
C1 N1 C6 C7 145.36(18) ?
C3 N1 C6 C7 -64.7(2) ?
C1 N1 C6 C5 -93.6(2) ?
C3 N1 C6 C5 56.4(2) ?
N2 C5 C6 N1 64.26(16) ?
C8 C5 C6 N1 -177.47(14) ?
C4 C5 C6 N1 -54.80(17) ?
N2 C5 C6 C7 -175.46(14) ?
C8 C5 C6 C7 -57.18(18) ?
C4 C5 C6 C7 65.48(17) ?
C9 O5 C7 O4 3.3(2) ?
C9 O5 C7 C6 -173.41(13) ?
N1 C6 C7 O4 36.5(2) ?
C5 C6 C7 O4 -83.9(2) ?
N1 C6 C7 O5 -146.79(14) ?
C5 C6 C7 O5 92.81(17) ?
C7 O5 C9 C16 162.23(15) ?
C7 O5 C9 C10 -72.69(18) ?
O5 C9 C10 C11 130.64(17) ?
C16 C9 C10 C11 -109.23(19) ?
O5 C9 C10 C15 -48.5(2) ?
C16 C9 C10 C15 71.6(2) ?
C15 C10 C11 C12 0.2(3) ?
C9 C10 C11 C12 -178.96(16) ?
C10 C11 C12 C13 1.0(3) ?
C11 C12 C13 C14 -0.7(3) ?
C12 C13 C14 C15 -0.7(3) ?
C13 C14 C15 C10 1.9(3) ?
C11 C10 C15 C14 -1.6(3) ?
C9 C10 C15 C14 177.52(17) ?
O5 C9 C16 C17 -144.64(16) ?
C10 C9 C16 C17 93.6(2) ?
O5 C9 C16 C21 35.2(2) ?
C10 C9 C16 C21 -86.5(2) ?
C21 C16 C17 C18 0.3(3) ?
C9 C16 C17 C18 -179.79(16) ?
C16 C17 C18 C19 -0.1(3) ?
C17 C18 C19 C20 -0.5(3) ?
C18 C19 C20 C21 0.8(3) ?
C17 C16 C21 C20 0.1(3) ?
C9 C16 C21 C20 -179.83(17) ?
C19 C20 C21 C16 -0.6(3) ?
C27 C22 C23 C24 0.4(4) ?
C24 C25 C26 C27 0.6(3) ?
C26 C25 C24 C23 -0.1(3) ?
C22 C23 C24 C25 -0.4(3) ?
C23 C22 C27 C26 0.1(4) ?
C25 C26 C27 C22 -0.6(4) ?

loop_
_cod_related_entry_id
_cod_related_entry_database
_cod_related_entry_code
1 ChemSpider 21178643
